data_1553473
loop_
_publ_author_name
'Singh, Radhey M.'
'Kumar, Ritush'
'Bharadwaj, Kishor Chandra'
'Gupta, Tanu'

_publ_section_title
;
 Pd catalyzed facile synthesis of cyclopenta[b]quinolin-1-one via
 sequential Sonogashira coupling and annulation. An unusual mode of ring
 closure, using sulphur as a soft nucleophile
;
_journal_issue 9
_journal_name_full 'Organic Chemistry Frontiers'
_journal_page_first 1100
_journal_paper_doi 10.1039/C6QO00203J
_journal_volume 3
_journal_year 2016
_chemical_formula_sum 'C25 H17 N O S'
_chemical_formula_weight 379.46
_space_group_IT_number 14
_space_group_name_Hall '-P 2yn'
_space_group_name_H-M_alt 'P 1 21/n 1'
_symmetry_cell_setting monoclinic
_symmetry_space_group_name_H-M 'P 1 21/n 1'
_atom_sites_solution_hydrogens geom
_atom_sites_solution_primary direct
_atom_sites_solution_secondary difmap
_audit_creation_method SHELXL-97
_audit_update_record
;
2015-01-30 deposited with the CCDC.
2016-07-05 downloaded from the CCDC.
;
_cell_angle_alpha 90.00
_cell_angle_beta 91.295(10)
_cell_angle_gamma 90.00
_cell_formula_units_Z 4
_cell_length_a 5.4373(6)
_cell_length_b 22.5643(19)
_cell_length_c 15.678(3)
_cell_measurement_temperature 293(2)
_cell_volume 1923.0(5)
_computing_cell_refinement 'CrysAlisPro, Agilent Technologies'
_computing_data_collection 'CrysAlisPro, Agilent Technologies'
_computing_data_reduction 'CrysAlisPro, Agilent Technologies'
_computing_structure_refinement 'SHELXL-97 (Sheldrick, 2008)'
_computing_structure_solution 'SHELXL-97 (Sheldrick, 2008)'
_diffrn_ambient_temperature 293(2)
_diffrn_measured_fraction_theta_full 0.998
_diffrn_measured_fraction_theta_max 0.998
_diffrn_measurement_device_type 'Xcalibur, Eos'
_diffrn_measurement_method '\w scans'
_diffrn_radiation_monochromator graphite
_diffrn_radiation_source 'fine-focus sealed tube'
_diffrn_radiation_type MoK\a
_diffrn_radiation_wavelength 0.71073
_diffrn_reflns_av_R_equivalents 0.0554
_diffrn_reflns_av_sigmaI/netI 0.1132
_diffrn_reflns_limit_h_max 6
_diffrn_reflns_limit_h_min -6
_diffrn_reflns_limit_k_max 26
_diffrn_reflns_limit_k_min -17
_diffrn_reflns_limit_l_max 18
_diffrn_reflns_limit_l_min -16
_diffrn_reflns_number 6845
_diffrn_reflns_theta_full 25.00
_diffrn_reflns_theta_max 25.00
_diffrn_reflns_theta_min 3.00
_exptl_absorpt_coefficient_mu 0.184
_exptl_absorpt_correction_T_max 1.00000
_exptl_absorpt_correction_T_min 0.89619
_exptl_absorpt_correction_type multi-scan
_exptl_absorpt_process_details 'CrysAlisPro, Agilent Technologies'
_exptl_crystal_colour yellow
_exptl_crystal_density_diffrn 1.311
_exptl_crystal_density_method 'not measured'
_exptl_crystal_description needle
_exptl_crystal_F_000 792
_exptl_crystal_size_max 0.24
_exptl_crystal_size_mid 0.20
_exptl_crystal_size_min 0.16
_refine_diff_density_max 0.676
_refine_diff_density_min -0.363
_refine_diff_density_rms 0.051
_refine_ls_extinction_method none
_refine_ls_goodness_of_fit_ref 1.015
_refine_ls_hydrogen_treatment mixed
_refine_ls_matrix_type full
_refine_ls_number_parameters 241
_refine_ls_number_reflns 3390
_refine_ls_number_restraints 1
_refine_ls_restrained_S_all 1.018
_refine_ls_R_factor_all 0.1745
_refine_ls_R_factor_gt 0.0803
_refine_ls_shift/su_max 0.000
_refine_ls_shift/su_mean 0.000
_refine_ls_structure_factor_coef Fsqd
_refine_ls_weighting_details 'calc w=1/[\s^2^(Fo^2^)+(0.0436P)^2^+1.7354P] where P=(Fo^2^+2Fc^2^)/3'
_refine_ls_weighting_scheme calc
_refine_ls_wR_factor_gt 0.1360
_refine_ls_wR_factor_ref 0.1715
_reflns_number_gt 1681
_reflns_number_total 3390
_reflns_threshold_expression >2\s(I)
_cod_data_source_file c6qo00203j2.cif
_cod_data_source_block rkspyran
_cod_original_cell_volume 1923.0(4)
_cod_original_sg_symbol_H-M P21/n
_cod_database_code 1553473

loop_
_symmetry_equiv_pos_as_xyz
'x, y, z'
'-x+1/2, y+1/2, -z+1/2'
'-x, -y, -z'
'x-1/2, -y-1/2, z-1/2'

loop_
_atom_site_label
_atom_site_type_symbol
_atom_site_fract_x
_atom_site_fract_y
_atom_site_fract_z
_atom_site_U_iso_or_equiv
_atom_site_adp_type
_atom_site_occupancy
_atom_site_symmetry_multiplicity
_atom_site_calc_flag
_atom_site_refinement_flags
S1 S 0.4880(2) 0.26806(5) 0.62541(10) 0.0588(5) Uani 1 1 d .
O1 O 0.3548(6) 0.04136(14) 0.6311(2) 0.0655(11) Uani 1 1 d .
N1 N 0.8284(7) 0.19681(16) 0.5155(3) 0.0444(10) Uani 1 1 d .
C12 C 0.4915(8) 0.19157(18) 0.6198(3) 0.0389(11) Uani 1 1 d .
C5 C 0.9391(8) 0.1015(2) 0.4499(3) 0.0414(12) Uani 1 1 d .
C1 C 0.3654(8) 0.14687(19) 0.6587(3) 0.0396(12) Uani 1 1 d .
C10 C 0.9718(8) 0.1632(2) 0.4617(3) 0.0430(12) Uani 1 1 d .
C11 C 0.6653(8) 0.16702(19) 0.5572(3) 0.0391(12) Uani 1 1 d .
C4 C 0.7565(8) 0.0722(2) 0.4978(3) 0.0464(13) Uani 1 1 d .
H009 H 0.7287 0.0317 0.4916 0.056 Uiso 1 1 calc R
C2 C 0.4348(8) 0.0905(2) 0.6161(3) 0.0442(12) Uani 1 1 d .
C3 C 0.6248(8) 0.1049(2) 0.5524(3) 0.0415(12) Uani 1 1 d .
C6 C 1.0936(9) 0.0713(2) 0.3940(3) 0.0559(14) Uani 1 1 d .
H012 H 1.0730 0.0307 0.3856 0.067 Uiso 1 1 calc R
C20 C 0.1512(10) 0.3516(3) 0.6482(4) 0.0687(10) Uani 1 1 d D
C13 C 0.2114(8) 0.14780(19) 0.7336(3) 0.0393(12) Uani 1 1 d .
C18 C 0.0072(8) 0.1109(2) 0.7393(3) 0.0515(14) Uani 1 1 d .
H015 H -0.0381 0.0871 0.6931 0.062 Uiso 1 1 calc R
C9 C 1.1574(8) 0.1922(2) 0.4166(3) 0.0532(14) Uani 1 1 d .
H016 H 1.1795 0.2328 0.4232 0.064 Uiso 1 1 calc R
C15 C 0.1369(10) 0.1814(2) 0.8768(3) 0.0647(16) Uani 1 1 d .
H017 H 0.1807 0.2053 0.9230 0.078 Uiso 1 1 calc R
C17 C -0.1285(10) 0.1093(3) 0.8123(4) 0.0671(17) Uani 1 1 d .
H018 H -0.2639 0.0843 0.8154 0.080 Uiso 1 1 calc R
C7 C 1.2731(10) 0.1006(3) 0.3521(4) 0.0655(16) Uani 1 1 d .
H019 H 1.3752 0.0799 0.3157 0.079 Uiso 1 1 calc R
C8 C 1.3048(9) 0.1615(3) 0.3635(4) 0.0650(17) Uani 1 1 d .
H020 H 1.4277 0.1813 0.3345 0.078 Uiso 1 1 calc R
C19 C 0.1910(9) 0.2875(2) 0.6653(4) 0.0623(16) Uani 1 1 d .
H02A H 0.0637 0.2642 0.6369 0.075 Uiso 1 1 calc R
H02B H 0.1856 0.2798 0.7261 0.075 Uiso 1 1 calc R
C14 C 0.2730(9) 0.1825(2) 0.8034(3) 0.0494(13) Uani 1 1 d .
H022 H 0.4096 0.2071 0.8011 0.059 Uiso 1 1 calc R
C23 C 0.077(2) 0.4709(4) 0.6200(8) 0.148(6) Uani 1 1 d .
H023 H 0.0533 0.5110 0.6091 0.177 Uiso 1 1 calc R
C16 C -0.0642(12) 0.1446(3) 0.8807(4) 0.0740(18) Uani 1 1 d .
H024 H -0.1570 0.1436 0.9298 0.089 Uiso 1 1 calc R
C25 C -0.0104(10) 0.3703(3) 0.5881(4) 0.0687(10) Uani 1 1 d .
H025 H -0.0933 0.3427 0.5541 0.082 Uiso 1 1 calc R
C21 C 0.2801(10) 0.3937(2) 0.6938(4) 0.0687(10) Uani 1 1 d D
H026 H 0.3951 0.3821 0.7353 0.082 Uiso 1 1 calc R
C22 C 0.2397(19) 0.4533(3) 0.6783(6) 0.125(4) Uani 1 1 d .
H027 H 0.3286 0.4815 0.7095 0.150 Uiso 1 1 calc R
C24 C -0.0547(15) 0.4295(5) 0.5764(7) 0.142(4) Uani 1 1 d .
H028 H -0.1772 0.4415 0.5378 0.170 Uiso 1 1 calc R

loop_
_atom_site_aniso_label
_atom_site_aniso_U_11
_atom_site_aniso_U_22
_atom_site_aniso_U_33
_atom_site_aniso_U_23
_atom_site_aniso_U_13
_atom_site_aniso_U_12
S1 0.0585(8) 0.0346(7) 0.0843(11) -0.0072(8) 0.0223(7) -0.0038(7)
O1 0.098(3) 0.035(2) 0.064(3) -0.0056(19) 0.023(2) -0.015(2)
N1 0.048(2) 0.040(2) 0.046(3) 0.005(2) 0.002(2) -0.004(2)
C12 0.040(3) 0.032(3) 0.044(3) -0.002(2) -0.004(2) -0.003(2)
C5 0.049(3) 0.046(3) 0.030(3) -0.004(2) -0.002(2) 0.001(3)
C1 0.044(3) 0.035(3) 0.040(3) -0.002(2) -0.001(2) -0.002(2)
C10 0.043(3) 0.048(3) 0.038(3) 0.005(2) -0.002(2) 0.004(2)
C11 0.050(3) 0.037(3) 0.030(3) -0.001(2) -0.003(2) 0.002(2)
C4 0.063(3) 0.036(3) 0.040(3) -0.001(3) -0.001(3) -0.001(3)
C2 0.058(3) 0.035(3) 0.040(3) 0.003(2) 0.000(2) -0.005(3)
C3 0.051(3) 0.035(3) 0.038(3) -0.003(2) -0.002(2) -0.003(2)
C6 0.070(4) 0.054(3) 0.044(4) -0.003(3) 0.004(3) 0.009(3)
C20 0.070(2) 0.067(3) 0.068(3) 0.004(2) -0.0034(17) -0.0071(19)
C13 0.047(3) 0.035(3) 0.036(3) 0.002(2) -0.005(2) 0.001(2)
C18 0.050(3) 0.052(3) 0.052(4) -0.002(3) 0.001(3) 0.001(3)
C9 0.045(3) 0.053(3) 0.062(4) 0.001(3) 0.003(3) -0.001(3)
C15 0.079(4) 0.067(4) 0.048(4) -0.003(3) 0.009(3) 0.012(3)
C17 0.056(3) 0.062(4) 0.084(5) 0.016(4) 0.018(3) 0.000(3)
C7 0.069(4) 0.078(4) 0.050(4) -0.007(3) 0.011(3) 0.013(3)
C8 0.055(3) 0.082(5) 0.059(4) 0.007(3) 0.010(3) -0.001(3)
C19 0.070(4) 0.041(3) 0.077(4) 0.002(3) 0.027(3) -0.002(3)
C14 0.054(3) 0.048(3) 0.045(3) -0.002(3) 0.003(3) 0.001(3)
C23 0.187(12) 0.067(6) 0.194(13) 0.067(7) 0.111(10) 0.054(6)
C16 0.085(5) 0.076(4) 0.062(4) 0.015(4) 0.032(4) 0.019(4)
C25 0.070(2) 0.067(3) 0.068(3) 0.004(2) -0.0034(17) -0.0071(19)
C21 0.070(2) 0.067(3) 0.068(3) 0.004(2) -0.0034(17) -0.0071(19)
C22 0.215(11) 0.041(5) 0.120(8) -0.020(5) 0.056(7) -0.016(5)
C24 0.089(6) 0.147(9) 0.191(11) 0.101(9) 0.009(6) 0.031(6)

loop_
_atom_type_symbol
_atom_type_description
_atom_type_scat_dispersion_real
_atom_type_scat_dispersion_imag
_atom_type_scat_source
C C 0.0033 0.0016 'International Tables Vol C Tables 4.2.6.8 and 6.1.1.4'
H H 0.0000 0.0000 'International Tables Vol C Tables 4.2.6.8 and 6.1.1.4'
O O 0.0106 0.0060 'International Tables Vol C Tables 4.2.6.8 and 6.1.1.4'
S S 0.1246 0.1234 'International Tables Vol C Tables 4.2.6.8 and 6.1.1.4'
N N 0.0061 0.0033 'International Tables Vol C Tables 4.2.6.8 and 6.1.1.4'

loop_
_geom_angle_atom_site_label_1
_geom_angle_atom_site_label_2
_geom_angle_atom_site_label_3
_geom_angle
C12 S1 C19 105.8(2)
C11 N1 C10 115.0(4)
C1 C12 C11 110.6(4)
C1 C12 S1 134.9(3)
C11 C12 S1 114.5(3)
C6 C5 C10 118.9(4)
C6 C5 C4 122.5(4)
C10 C5 C4 118.5(4)
C12 C1 C13 130.6(4)
C12 C1 C2 107.1(4)
C13 C1 C2 122.0(4)
N1 C10 C9 118.1(4)
N1 C10 C5 123.1(4)
C9 C10 C5 118.8(4)
N1 C11 C3 126.1(4)
N1 C11 C12 126.2(4)
C3 C11 C12 107.6(4)
C3 C4 C5 117.9(4)
C3 C4 H009 121.1
C5 C4 H009 121.1
O1 C2 C3 125.8(4)
O1 C2 C1 126.6(4)
C3 C2 C1 107.5(4)
C4 C3 C11 119.3(4)
C4 C3 C2 133.9(4)
C11 C3 C2 106.8(4)
C7 C6 C5 120.7(5)
C7 C6 H012 119.6
C5 C6 H012 119.6
C25 C20 C21 117.8(6)
C25 C20 C19 121.6(6)
C21 C20 C19 120.6(6)
C14 C13 C18 117.9(4)
C14 C13 C1 120.9(4)
C18 C13 C1 121.1(4)
C17 C18 C13 120.8(5)
C17 C18 H015 119.6
C13 C18 H015 119.6
C8 C9 C10 120.8(5)
C8 C9 H016 119.6
C10 C9 H016 119.6
C16 C15 C14 119.2(5)
C16 C15 H017 120.4
C14 C15 H017 120.4
C16 C17 C18 120.2(5)
C16 C17 H018 119.9
C18 C17 H018 119.9
C6 C7 C8 120.3(5)
C6 C7 H019 119.9
C8 C7 H019 119.9
C9 C8 C7 120.5(5)
C9 C8 H020 119.8
C7 C8 H020 119.8
C20 C19 S1 107.6(3)
C20 C19 H02A 110.2
S1 C19 H02A 110.2
C20 C19 H02B 110.2
S1 C19 H02B 110.2
H02A C19 H02B 108.5
C13 C14 C15 121.7(5)
C13 C14 H022 119.2
C15 C14 H022 119.2
C22 C23 C24 118.9(9)
C22 C23 H023 120.5
C24 C23 H023 120.5
C17 C16 C15 120.2(5)
C17 C16 H024 119.9
C15 C16 H024 119.9
C20 C25 C24 120.8(7)
C20 C25 H025 119.6
C24 C25 H025 119.6
C20 C21 C22 120.3(7)
C20 C21 H026 119.9
C22 C21 H026 119.9
C23 C22 C21 121.0(9)
C23 C22 H027 119.5
C21 C22 H027 119.5
C23 C24 C25 121.0(9)
C23 C24 H028 119.5
C25 C24 H028 119.5

loop_
_geom_bond_atom_site_label_1
_geom_bond_atom_site_label_2
_geom_bond_distance
S1 C12 1.728(4)
S1 C19 1.799(4)
O1 C2 1.216(5)
N1 C11 1.301(5)
N1 C10 1.388(5)
C12 C1 1.371(6)
C12 C11 1.485(6)
C5 C6 1.405(6)
C5 C10 1.415(6)
C5 C4 1.421(6)
C1 C13 1.458(6)
C1 C2 1.489(6)
C10 C9 1.406(6)
C11 C3 1.420(6)
C4 C3 1.349(6)
C4 H009 0.9300
C2 C3 1.488(6)
C6 C7 1.361(6)
C6 H012 0.9300
C20 C25 1.341(7)
C20 C21 1.371(6)
C20 C19 1.486(7)
C13 C14 1.380(6)
C13 C18 1.392(6)
C18 C17 1.377(7)
C18 H015 0.9300
C9 C8 1.357(6)
C9 H016 0.9300
C15 C16 1.375(7)
C15 C14 1.382(6)
C15 H017 0.9300
C17 C16 1.374(8)
C17 H018 0.9300
C7 C8 1.397(7)
C7 H019 0.9300
C8 H020 0.9300
C19 H02A 0.9700
C19 H02B 0.9700
C14 H022 0.9300
C23 C22 1.317(13)
C23 C24 1.353(13)
C23 H023 0.9300
C16 H024 0.9300
C25 C24 1.370(10)
C25 H025 0.9300
C21 C22 1.385(9)
C21 H026 0.9300
C22 H027 0.9300
C24 H028 0.9300
